data_7717066
loop_
_publ_author_name
'Pardiwala, Ankita'
'Desai, Meghal A.'
'Jangir, Ritambhara'

_publ_section_title
;
 Polyoxometalate-supported transition metal complexes for the oxidative
 cross-coupling of amines and alcohols.
;
_journal_issue 42
_journal_name_full 'Dalton transactions (Cambridge, England : 2003)'
_journal_page_first 17207
_journal_page_last 17220
_journal_paper_doi 10.1039/d4dt02289k
_journal_volume 53
_journal_year 2024
_chemical_formula_moiety 'Mo6 O19, C12 H36 Ni O6 S6'
_chemical_formula_sum 'C12 H36 Mo6 Ni O25 S6'
_chemical_formula_weight 1407.12
_space_group_crystal_system triclinic
_space_group_IT_number 2
_space_group_name_Hall '-P 1'
_space_group_name_H-M_alt 'P -1'
_atom_sites_solution_hydrogens geom
_atom_sites_solution_primary dual
_audit_creation_date 2023-07-28
_audit_creation_method
;
Olex2 1.3-ac4
(compiled 2018.12.18 svn.r3554 for Rigaku Oxford Diffraction, GUI svn.r1)
;
_audit_update_record
;
2024-06-10 deposited with the CCDC.	2024-09-20 downloaded from the CCDC.
;
_cell_angle_alpha 94.803(2)
_cell_angle_beta 93.302(2)
_cell_angle_gamma 91.519(2)
_cell_formula_units_Z 1
_cell_length_a 8.64980(10)
_cell_length_b 9.2159(3)
_cell_length_c 12.2140(4)
_cell_measurement_reflns_used 15395
_cell_measurement_temperature 299.1
_cell_measurement_theta_max 26.9190
_cell_measurement_theta_min 2.2090
_cell_volume 968.14(5)
_computing_cell_refinement 'CrysAlisPro 1.171.40.35a (Rigaku OD, 2018)'
_computing_data_collection 'CrysAlisPro 1.171.40.35a (Rigaku OD, 2018)'
_computing_data_reduction 'CrysAlisPro 1.171.40.35a (Rigaku OD, 2018)'
_computing_molecular_graphics 'Olex2 (Dolomanov et al., 2009)'
_computing_publication_material 'Olex2 (Dolomanov et al., 2009)'
_computing_structure_refinement 'ShelXL (Sheldrick, 2015)'
_computing_structure_solution 'ShelXT (Sheldrick, 2015)'
_diffrn_ambient_environment air
_diffrn_ambient_temperature 299.1
_diffrn_detector 'CCD plate'
_diffrn_detector_area_resol_mean 10.0000
_diffrn_detector_type HyPix3000
_diffrn_measured_fraction_theta_full 0.999
_diffrn_measured_fraction_theta_max 0.958
_diffrn_measurement_details
;
List of Runs (angles in degrees, time in seconds):

  # Type    Start    End  Width  t~exp~   \w     \q     \k     \f   Frames
#--------------------------------------------------------------------------
  1  \w     -8.00  86.00   0.50    4.00    --   16.22  45.00   0.00  188
  2  \w     -8.00  86.00   0.50    4.00    --   16.22  45.00-120.00  188
  3  \w    -37.00  22.00   0.50    4.00    --  -14.97 -94.00   0.00  118
  4  \w     20.00  82.00   0.50    4.00    --   16.22-144.00 -41.00  124
  5  \w    -37.00  53.00   0.50    4.00    --   16.22 -94.00 -90.00  180
  6  \w    -41.00  59.00   0.50    4.00    --  -14.97  30.00   0.00  200
  7  \w    -40.00 -11.00   0.50    4.00    --   16.22 128.00 114.63   58
  8  \w    -11.00  86.00   0.50    4.00    --   16.22  61.00 120.00  194
  9  \w    -37.00  22.00   0.50    4.00    --  -14.97 -94.00 150.00  118
 10  \w     10.00  71.00   0.50    4.00    --   16.22-126.00 126.00  122
 11  \w    -53.00  42.00   0.50    4.00    --   16.22 -61.00  30.00  190
 12  \w    -69.00  99.00   0.50    4.00    --   16.22   0.00  60.00  336
 13  \w    -69.00 -10.00   0.50    4.00    --  -14.97 125.00 -60.00  118
 14  \w    -81.00 -20.00   0.50    4.00    --  -14.97 144.00  12.00  122
 15  \w    -69.00 -10.00   0.50    4.00    --  -14.97 125.00 120.00  118
 16  \w    -89.00  10.00   0.50    4.00    --  -14.97 -30.00   0.00  198
 17  \w    -85.00  10.00   0.50    4.00    --  -14.97 -45.00 -30.00  190
 18  \w    -37.00  22.00   0.50    4.00    --  -14.97 -94.00-120.00  118
 19  \w    -89.00  10.00   0.50    4.00    --  -14.97 -30.00-150.00  198
 20  \w    -70.00 -57.50   0.50    4.00    --  -14.97 126.00-156.00   25
;
_diffrn_measurement_device 'four-circle diffractometer'
_diffrn_measurement_device_type 'XtaLAB Synergy, Single source at offset/far, HyPix3000'
_diffrn_measurement_method '\w scans'
_diffrn_orient_matrix_type 'CrysAlisPro convention (1999,Acta A55,543-557)'
_diffrn_orient_matrix_UB_11 -0.0169876000
_diffrn_orient_matrix_UB_12 0.0091264000
_diffrn_orient_matrix_UB_13 0.0562386000
_diffrn_orient_matrix_UB_21 -0.0798171000
_diffrn_orient_matrix_UB_22 -0.0136208000
_diffrn_orient_matrix_UB_23 -0.0150436000
_diffrn_orient_matrix_UB_31 0.0096961000
_diffrn_orient_matrix_UB_32 -0.0755149000
_diffrn_orient_matrix_UB_33 0.0044069000
_diffrn_radiation_monochromator mirror
_diffrn_radiation_probe x-ray
_diffrn_radiation_type MoK\a
_diffrn_radiation_wavelength 0.71073
_diffrn_reflns_av_R_equivalents 0.0221
_diffrn_reflns_av_unetI/netI 0.0165
_diffrn_reflns_Laue_measured_fraction_full 0.999
_diffrn_reflns_Laue_measured_fraction_max 0.958
_diffrn_reflns_limit_h_max 10
_diffrn_reflns_limit_h_min -10
_diffrn_reflns_limit_k_max 11
_diffrn_reflns_limit_k_min -11
_diffrn_reflns_limit_l_max 15
_diffrn_reflns_limit_l_min -15
_diffrn_reflns_number 20208
_diffrn_reflns_point_group_measured_fraction_full 0.999
_diffrn_reflns_point_group_measured_fraction_max 0.958
_diffrn_reflns_theta_full 25.242
_diffrn_reflns_theta_max 26.977
_diffrn_reflns_theta_min 2.219
_diffrn_source 'micro-focus sealed X-ray tube'
_diffrn_source_type 'PhotonJet (Mo) X-ray Source'
_exptl_absorpt_coefficient_mu 2.761
_exptl_absorpt_correction_T_max 1.00000
_exptl_absorpt_correction_T_min 0.70929
_exptl_absorpt_correction_type multi-scan
_exptl_absorpt_process_details
;
CrysAlisPro 1.171.40.35a (Rigaku Oxford Diffraction, 2018)
Empirical absorption correction using spherical harmonics,
 implemented in SCALE3 ABSPACK scaling algorithm.
;
_exptl_crystal_colour 'metallic yellowish yellow'
_exptl_crystal_colour_lustre metallic
_exptl_crystal_colour_modifier yellowish
_exptl_crystal_colour_primary yellow
_exptl_crystal_density_diffrn 2.413
_exptl_crystal_description plate
_exptl_crystal_F_000 684
_exptl_crystal_size_max 0.251
_exptl_crystal_size_mid 0.241
_exptl_crystal_size_min 0.171
_refine_diff_density_max 1.224
_refine_diff_density_min -1.636
_refine_diff_density_rms 0.087
_refine_ls_extinction_method none
_refine_ls_goodness_of_fit_ref 1.072
_refine_ls_hydrogen_treatment constr
_refine_ls_matrix_type full
_refine_ls_number_parameters 235
_refine_ls_number_reflns 4044
_refine_ls_number_restraints 0
_refine_ls_restrained_S_all 1.072
_refine_ls_R_factor_all 0.0349
_refine_ls_R_factor_gt 0.0309
_refine_ls_shift/su_max 0.000
_refine_ls_shift/su_mean 0.000
_refine_ls_structure_factor_coef Fsqd
_refine_ls_weighting_details 'w=1/[\s^2^(Fo^2^)+(0.0234P)^2^+2.2549P] where P=(Fo^2^+2Fc^2^)/3'
_refine_ls_weighting_scheme calc
_refine_ls_wR_factor_gt 0.0685
_refine_ls_wR_factor_ref 0.0708
_reflns_Friedel_coverage 0.000
_reflns_number_gt 3612
_reflns_number_total 4044
_reflns_threshold_expression 'I > 2\s(I)'
_cod_data_source_file d4dt02289k2.cif
_cod_data_source_block 3
_cod_depositor_comments 'Adding full bibliography for 7717064--7717066.cif.'
_cod_database_code 7717066
_shelx_shelxl_version_number 2018/3
_chemical_oxdiff_formula 'C H N O Mo Ni'
_shelx_space_group_comment
;
The symmetry employed for this shelxl refinement is uniquely defined
by the following loop, which should always be used as a source of
symmetry information in preference to the above space-group names.
They are only intended as comments.
;
_shelx_estimated_absorpt_t_max 0.650
_shelx_estimated_absorpt_t_min 0.544
_reflns_odcompleteness_completeness 99.65
_reflns_odcompleteness_iscentric 1
_reflns_odcompleteness_theta 26.32
_olex2_refinement_description
;
1. Fixed Uiso
 At 1.5 times of:
  All C(H,H,H) groups
2.a Idealised Me refined as rotating group:
 C4(H4A,H4B,H4C), C6(H6A,H6B,H6C), C5(H5A,H5B,H5C), C3(H3A,H3B,H3C), C1(H1A,
 H1B,H1C), C2(H2A,H2B,H2C)
;
_olex2_submission_special_instructions 'No special instructions were received'
_oxdiff_exptl_absorpt_empirical_details
;
Empirical correction (ABSPACK) includes:
- Absorption correction using spherical harmonics
- Frame scaling
;
_oxdiff_exptl_absorpt_empirical_full_max 1.309
_oxdiff_exptl_absorpt_empirical_full_min 0.786

loop_
_space_group_symop_operation_xyz
'x, y, z'
'-x, -y, -z'

loop_
_atom_site_label
_atom_site_type_symbol
_atom_site_fract_x
_atom_site_fract_y
_atom_site_fract_z
_atom_site_U_iso_or_equiv
_atom_site_adp_type
_atom_site_occupancy
_atom_site_site_symmetry_order
_atom_site_calc_flag
_atom_site_refinement_flags_posn
_atom_site_refinement_flags_adp
_atom_site_refinement_flags_occupancy
_atom_site_disorder_assembly
_atom_site_disorder_group
Mo3 Mo 0.44810(4) 0.53311(4) 0.68415(2) 0.04086(10) Uani 1 1 d . . . . .
Mo1 Mo 0.36760(6) 0.70730(4) 0.46585(3) 0.05853(13) Uani 1 1 d . . . . .
Mo2 Mo 0.72655(5) 0.63669(5) 0.53557(3) 0.06460(15) Uani 1 1 d . . . . .
Ni04 Ni 0.000000 1.000000 0.000000 0.02744(13) Uani 1 2 d S T P . .
S6 S -0.11939(11) 0.70991(9) -0.12195(8) 0.0379(2) Uani 1 1 d . . . . .
S5 S 0.29765(11) 0.87950(10) 0.11271(8) 0.0379(2) Uani 1 1 d . . . . .
S4 S -0.13391(12) 0.90587(12) 0.21616(8) 0.0444(2) Uani 1 1 d . . . . .
O13 O -0.0172(3) 1.0024(3) 0.16616(18) 0.0350(5) Uani 1 1 d . . . . .
O2 O 0.500000 0.500000 0.500000 0.0276(7) Uani 1 2 d S T P . .
O11 O -0.0368(3) 0.7760(3) -0.0154(2) 0.0379(6) Uani 1 1 d . . . . .
O12 O 0.2384(3) 0.9739(3) 0.0240(2) 0.0386(6) Uani 1 1 d . . . . .
O4 O 0.5599(3) 0.3592(3) 0.6781(2) 0.0466(7) Uani 1 1 d . . . . .
O3 O 0.6392(4) 0.6376(3) 0.6778(2) 0.0587(8) Uani 1 1 d . . . . .
O7 O 0.7277(3) 0.5771(4) 0.3815(2) 0.0676(10) Uani 1 1 d . . . . .
O9 O 0.2124(3) 0.5568(4) 0.4389(3) 0.0677(10) Uani 1 1 d . . . . .
O1 O 0.3529(5) 0.6974(4) 0.6198(2) 0.0735(11) Uani 1 1 d . . . . .
O8 O 0.5784(5) 0.7768(3) 0.4991(3) 0.0770(12) Uani 1 1 d . . . . .
O5 O 0.4097(4) 0.5558(4) 0.8178(2) 0.0724(11) Uani 1 1 d . . . . .
C4 C 0.4592(5) 0.7902(5) 0.0572(4) 0.0525(10) Uani 1 1 d . . . . .
H4A H 0.424951 0.728079 -0.007116 0.079 Uiso 1 1 calc GR . . . .
H4B H 0.506567 0.732651 0.111153 0.079 Uiso 1 1 calc GR . . . .
H4C H 0.533236 0.861574 0.037701 0.079 Uiso 1 1 calc GR . . . .
C6 C -0.2040(5) 0.5439(4) -0.0844(4) 0.0553(11) Uani 1 1 d . . . . .
H6A H -0.125955 0.489121 -0.048738 0.083 Uiso 1 1 calc GR . . . .
H6B H -0.247292 0.487823 -0.149262 0.083 Uiso 1 1 calc GR . . . .
H6C H -0.284362 0.565411 -0.035024 0.083 Uiso 1 1 calc GR . . . .
C5 C 0.0298(6) 0.6353(5) -0.2008(4) 0.0584(12) Uani 1 1 d . . . . .
H5A H 0.091097 0.712746 -0.225988 0.088 Uiso 1 1 calc GR . . . .
H5B H -0.015383 0.575003 -0.262941 0.088 Uiso 1 1 calc GR . . . .
H5C H 0.094364 0.577681 -0.156026 0.088 Uiso 1 1 calc GR . . . .
C3 C 0.3988(7) 1.0002(5) 0.2135(4) 0.0656(13) Uani 1 1 d . . . . .
H3A H 0.470925 1.059843 0.178903 0.098 Uiso 1 1 calc GR . . . .
H3B H 0.453925 0.945359 0.265765 0.098 Uiso 1 1 calc GR . . . .
H3C H 0.326512 1.061108 0.250823 0.098 Uiso 1 1 calc GR . . . .
O6 O 0.8909(6) 0.7349(7) 0.5611(4) 0.134(2) Uani 1 1 d . . . . .
C1 C -0.1580(8) 0.9931(5) 0.3468(4) 0.0817(19) Uani 1 1 d . . . . .
H1A H -0.059060 1.007003 0.386620 0.123 Uiso 1 1 calc GR . . . .
H1B H -0.224946 0.934116 0.386207 0.123 Uiso 1 1 calc GR . . . .
H1C H -0.203275 1.085979 0.339140 0.123 Uiso 1 1 calc GR . . . .
C2 C -0.0306(8) 0.7573(6) 0.2559(6) 0.095(2) Uani 1 1 d . . . . .
H2A H 0.013885 0.709425 0.192820 0.142 Uiso 1 1 calc GR . . . .
H2B H -0.099175 0.690235 0.286739 0.142 Uiso 1 1 calc GR . . . .
H2C H 0.050474 0.790349 0.309886 0.142 Uiso 1 1 calc GR . . . .
O10 O 0.2753(7) 0.8581(5) 0.4379(3) 0.1092(18) Uani 1 1 d . . . . .

loop_
_atom_site_aniso_label
_atom_site_aniso_U_11
_atom_site_aniso_U_22
_atom_site_aniso_U_33
_atom_site_aniso_U_23
_atom_site_aniso_U_13
_atom_site_aniso_U_12
Mo3 0.0494(2) 0.0532(2) 0.02080(15) 0.00219(13) 0.00640(13) 0.01072(15)
Mo1 0.0945(3) 0.0498(2) 0.03399(19) 0.00696(16) 0.00639(19) 0.0367(2)
Mo2 0.0601(3) 0.0916(3) 0.0402(2) 0.0188(2) -0.01137(17) -0.0431(2)
Ni04 0.0333(3) 0.0261(3) 0.0225(3) 0.0013(2) -0.0001(2) -0.0011(2)
S6 0.0459(5) 0.0280(4) 0.0375(5) -0.0021(4) -0.0106(4) 0.0022(4)
S5 0.0363(5) 0.0396(5) 0.0391(5) 0.0110(4) 0.0025(4) 0.0012(4)
S4 0.0447(5) 0.0538(6) 0.0349(5) 0.0057(4) 0.0059(4) -0.0097(4)
O13 0.0478(14) 0.0328(12) 0.0244(12) 0.0033(10) 0.0028(10) -0.0041(11)
O2 0.0318(16) 0.0287(16) 0.0222(15) 0.0016(12) 0.0017(12) -0.0007(13)
O11 0.0508(15) 0.0287(12) 0.0322(13) -0.0006(10) -0.0067(11) -0.0031(11)
O12 0.0345(13) 0.0439(14) 0.0389(14) 0.0136(11) 0.0015(11) 0.0014(11)
O4 0.0642(18) 0.0482(16) 0.0292(13) 0.0117(12) 0.0034(12) 0.0096(13)
O3 0.084(2) 0.0560(18) 0.0314(14) -0.0032(13) -0.0139(14) -0.0190(16)
O7 0.0425(17) 0.122(3) 0.0420(17) 0.0303(18) 0.0072(13) -0.0158(18)
O9 0.0377(16) 0.119(3) 0.0490(18) 0.0215(19) 0.0019(13) 0.0112(17)
O1 0.115(3) 0.074(2) 0.0347(16) 0.0009(15) 0.0127(17) 0.055(2)
O8 0.137(3) 0.0375(16) 0.054(2) 0.0096(14) -0.016(2) -0.0224(19)
O5 0.087(2) 0.107(3) 0.0266(15) 0.0056(16) 0.0133(15) 0.038(2)
C4 0.048(2) 0.051(2) 0.061(3) 0.011(2) 0.008(2) 0.0131(19)
C6 0.051(2) 0.036(2) 0.076(3) 0.004(2) -0.014(2) -0.0091(18)
C5 0.080(3) 0.049(2) 0.047(2) -0.003(2) 0.009(2) 0.009(2)
C3 0.085(4) 0.061(3) 0.048(3) 0.000(2) -0.019(2) 0.011(3)
O6 0.112(4) 0.198(5) 0.089(3) 0.056(3) -0.041(3) -0.112(4)
C1 0.136(5) 0.052(3) 0.063(3) 0.005(2) 0.062(4) 0.010(3)
C2 0.128(5) 0.054(3) 0.119(5) 0.048(3) 0.078(4) 0.031(3)
O10 0.190(5) 0.088(3) 0.055(2) 0.015(2) 0.011(3) 0.090(3)

loop_
_atom_type_symbol
_atom_type_description
_atom_type_scat_dispersion_real
_atom_type_scat_dispersion_imag
_atom_type_scat_source
C C 0.0033 0.0016 'International Tables Vol C Tables 4.2.6.8 and 6.1.1.4'
H H 0.0000 0.0000 'International Tables Vol C Tables 4.2.6.8 and 6.1.1.4'
Mo Mo -1.6832 0.6857 'International Tables Vol C Tables 4.2.6.8 and 6.1.1.4'
Ni Ni 0.3393 1.1124 'International Tables Vol C Tables 4.2.6.8 and 6.1.1.4'
O O 0.0106 0.0060 'International Tables Vol C Tables 4.2.6.8 and 6.1.1.4'
S S 0.1246 0.1234 'International Tables Vol C Tables 4.2.6.8 and 6.1.1.4'

loop_
_geom_angle_atom_site_label_1
_geom_angle_atom_site_label_2
_geom_angle_atom_site_label_3
_geom_angle
_geom_angle_site_symmetry_1
_geom_angle_site_symmetry_3
_geom_angle_publ_flag
O4 Mo3 O2 77.61(8) . . ?
O4 Mo3 O3 88.21(14) . . ?
O4 Mo3 O7 88.38(15) . 2_666 ?
O4 Mo3 O1 153.61(12) . . ?
O3 Mo3 O2 76.61(8) . . ?
O3 Mo3 O7 152.82(12) . 2_666 ?
O3 Mo3 O1 86.01(17) . . ?
O7 Mo3 O2 76.33(9) 2_666 . ?
O7 Mo3 O1 85.16(17) 2_666 . ?
O1 Mo3 O2 75.99(9) . . ?
O5 Mo3 O2 179.54(15) . . ?
O5 Mo3 O4 102.15(14) . . ?
O5 Mo3 O3 103.79(17) . . ?
O5 Mo3 O7 103.29(17) . 2_666 ?
O5 Mo3 O1 104.24(15) . . ?
O4 Mo1 O2 76.59(8) 2_666 . ?
O9 Mo1 O2 76.83(10) . . ?
O9 Mo1 O4 86.27(13) . 2_666 ?
O9 Mo1 O1 89.52(17) . . ?
O9 Mo1 O8 152.66(15) . . ?
O1 Mo1 O2 76.93(9) . . ?
O1 Mo1 O4 153.46(12) . 2_666 ?
O1 Mo1 O8 87.07(17) . . ?
O8 Mo1 O2 75.97(10) . . ?
O8 Mo1 O4 84.79(14) . 2_666 ?
O10 Mo1 O2 178.23(17) . . ?
O10 Mo1 O4 101.84(16) . 2_666 ?
O10 Mo1 O9 104.0(2) . . ?
O10 Mo1 O1 104.61(16) . . ?
O10 Mo1 O8 103.1(2) . . ?
O3 Mo2 O2 76.34(9) . . ?
O7 Mo2 O2 76.47(9) . . ?
O7 Mo2 O3 152.76(13) . . ?
O7 Mo2 O9 86.92(15) . 2_666 ?
O9 Mo2 O2 76.69(10) 2_666 . ?
O9 Mo2 O3 85.19(14) 2_666 . ?
O8 Mo2 O2 76.54(11) . . ?
O8 Mo2 O3 87.63(16) . . ?
O8 Mo2 O7 87.78(15) . . ?
O8 Mo2 O9 153.21(15) . 2_666 ?
O6 Mo2 O2 179.7(3) . . ?
O6 Mo2 O3 103.8(2) . . ?
O6 Mo2 O7 103.4(2) . . ?
O6 Mo2 O9 103.1(2) . 2_666 ?
O6 Mo2 O8 103.7(3) . . ?
O13 Ni04 O13 180.0 . 2_575 ?
O13 Ni04 O11 89.99(9) . 2_575 ?
O13 Ni04 O11 90.01(9) . . ?
O13 Ni04 O11 89.99(9) 2_575 . ?
O13 Ni04 O11 90.01(9) 2_575 2_575 ?
O13 Ni04 O12 88.92(10) 2_575 2_575 ?
O13 Ni04 O12 91.08(10) . 2_575 ?
O13 Ni04 O12 88.92(10) . . ?
O13 Ni04 O12 91.08(10) 2_575 . ?
O11 Ni04 O11 180.0 2_575 . ?
O11 Ni04 O12 90.38(10) 2_575 2_575 ?
O11 Ni04 O12 89.62(10) . 2_575 ?
O11 Ni04 O12 89.62(10) 2_575 . ?
O11 Ni04 O12 90.38(10) . . ?
O12 Ni04 O12 180.0 . 2_575 ?
O11 S6 C6 103.61(19) . . ?
O11 S6 C5 104.8(2) . . ?
C5 S6 C6 98.5(2) . . ?
O12 S5 C4 104.97(18) . . ?
O12 S5 C3 105.52(19) . . ?
C3 S5 C4 98.6(2) . . ?
O13 S4 C1 104.5(2) . . ?
O13 S4 C2 105.4(2) . . ?
C2 S4 C1 98.8(3) . . ?
S4 O13 Ni04 122.02(14) . . ?
Mo3 O2 Mo3 180.0 . 2_666 ?
Mo1 O2 Mo3 89.778(13) 2_666 . ?
Mo1 O2 Mo3 90.223(13) . . ?
Mo1 O2 Mo3 89.778(13) . 2_666 ?
Mo1 O2 Mo3 90.222(13) 2_666 2_666 ?
Mo1 O2 Mo1 180.0 2_666 . ?
Mo2 O2 Mo3 89.891(14) . 2_666 ?
Mo2 O2 Mo3 90.110(14) 2_666 2_666 ?
Mo2 O2 Mo3 89.891(14) 2_666 . ?
Mo2 O2 Mo3 90.109(14) . . ?
Mo2 O2 Mo1 89.680(19) 2_666 . ?
Mo2 O2 Mo1 90.320(19) . . ?
Mo2 O2 Mo1 89.680(19) . 2_666 ?
Mo2 O2 Mo1 90.320(19) 2_666 2_666 ?
Mo2 O2 Mo2 180.00(2) 2_666 . ?
S6 O11 Ni04 116.78(14) . . ?
S5 O12 Ni04 118.98(14) . . ?
Mo3 O4 Mo1 115.99(12) . 2_666 ?
Mo3 O3 Mo2 116.94(14) . . ?
Mo3 O7 Mo2 117.21(14) 2_666 . ?
Mo1 O9 Mo2 116.71(15) . 2_666 ?
Mo1 O1 Mo3 116.84(15) . . ?
Mo2 O8 Mo1 117.15(15) . . ?
S5 C4 H4A 109.5 . . ?
S5 C4 H4B 109.5 . . ?
S5 C4 H4C 109.5 . . ?
H4A C4 H4B 109.5 . . ?
H4A C4 H4C 109.5 . . ?
H4B C4 H4C 109.5 . . ?
S6 C6 H6A 109.5 . . ?
S6 C6 H6B 109.5 . . ?
S6 C6 H6C 109.5 . . ?
H6A C6 H6B 109.5 . . ?
H6A C6 H6C 109.5 . . ?
H6B C6 H6C 109.5 . . ?
S6 C5 H5A 109.5 . . ?
S6 C5 H5B 109.5 . . ?
S6 C5 H5C 109.5 . . ?
H5A C5 H5B 109.5 . . ?
H5A C5 H5C 109.5 . . ?
H5B C5 H5C 109.5 . . ?
S5 C3 H3A 109.5 . . ?
S5 C3 H3B 109.5 . . ?
S5 C3 H3C 109.5 . . ?
H3A C3 H3B 109.5 . . ?
H3A C3 H3C 109.5 . . ?
H3B C3 H3C 109.5 . . ?
S4 C1 H1A 109.5 . . ?
S4 C1 H1B 109.5 . . ?
S4 C1 H1C 109.5 . . ?
H1A C1 H1B 109.5 . . ?
H1A C1 H1C 109.5 . . ?
H1B C1 H1C 109.5 . . ?
S4 C2 H2A 109.5 . . ?
S4 C2 H2B 109.5 . . ?
S4 C2 H2C 109.5 . . ?
H2A C2 H2B 109.5 . . ?
H2A C2 H2C 109.5 . . ?
H2B C2 H2C 109.5 . . ?

loop_
_geom_bond_atom_site_label_1
_geom_bond_atom_site_label_2
_geom_bond_distance
_geom_bond_site_symmetry_2
_geom_bond_publ_flag
Mo3 O2 2.3157(3) . ?
Mo3 O4 1.892(3) . ?
Mo3 O3 1.900(3) . ?
Mo3 O7 1.905(3) 2_666 ?
Mo3 O1 1.944(3) . ?
Mo3 O5 1.681(3) . ?
Mo1 O2 2.3086(4) . ?
Mo1 O4 1.956(3) 2_666 ?
Mo1 O9 1.900(4) . ?
Mo1 O1 1.902(3) . ?
Mo1 O8 1.926(4) . ?
Mo1 O10 1.671(3) . ?
Mo2 O2 2.3011(4) . ?
Mo2 O3 1.934(3) . ?
Mo2 O7 1.916(3) . ?
Mo2 O9 1.918(4) 2_666 ?
Mo2 O8 1.905(4) . ?
Mo2 O6 1.665(4) . ?
Ni04 O13 2.042(2) 2_575 ?
Ni04 O13 2.042(2) . ?
Ni04 O11 2.072(2) 2_575 ?
Ni04 O11 2.072(2) . ?
Ni04 O12 2.089(2) 2_575 ?
Ni04 O12 2.089(2) . ?
S6 O11 1.521(2) . ?
S6 C6 1.784(4) . ?
S6 C5 1.773(5) . ?
S5 O12 1.520(2) . ?
S5 C4 1.779(4) . ?
S5 C3 1.765(5) . ?
S4 O13 1.516(2) . ?
S4 C1 1.752(5) . ?
S4 C2 1.742(5) . ?
C4 H4A 0.9600 . ?
C4 H4B 0.9600 . ?
C4 H4C 0.9600 . ?
C6 H6A 0.9600 . ?
C6 H6B 0.9600 . ?
C6 H6C 0.9600 . ?
C5 H5A 0.9600 . ?
C5 H5B 0.9600 . ?
C5 H5C 0.9600 . ?
C3 H3A 0.9600 . ?
C3 H3B 0.9600 . ?
C3 H3C 0.9600 . ?
C1 H1A 0.9600 . ?
C1 H1B 0.9600 . ?
C1 H1C 0.9600 . ?
C2 H2A 0.9600 . ?
C2 H2B 0.9600 . ?
C2 H2C 0.9600 . ?
